data_1504535
loop_
_publ_author_name
'Ie, Yutaka'
'Umemoto, Yoshikazu'
'Okabe, Makoto'
'Kusunoki, Takahiro'
'Nakayama, Ken-ichi'
'Pu, Yong-Jin'
'Kido, Junji'
'Tada, Hirokazu'
'Aso, Yoshio'

_publ_section_title
;
 Electronegative oligothiophenes based on
 difluorodioxocyclopentene-annelated thiophenes: synthesis, properties,
 and n-type FET performances.
;
_journal_issue 5
_journal_name_full 'Organic letters'
_journal_page_first 833
_journal_page_last 836
_journal_paper_doi 10.1021/ol7029678
_journal_volume 10
_journal_year 2008
_chemical_formula_moiety 'C15 H6 F2 O2 S3 '
_chemical_formula_sum 'C15 H6 F2 O2 S3'
_chemical_formula_weight 352.39
_space_group_IT_number 14
_symmetry_cell_setting monoclinic
_symmetry_Int_Tables_number 14
_symmetry_space_group_name_Hall '-P 2ybc'
_symmetry_space_group_name_H-M 'P 1 21/c 1'
_cell_angle_alpha 90.0000
_cell_angle_beta 91.2299(10)
_cell_angle_gamma 90.0000
_cell_formula_units_Z 12
_cell_length_a 15.6617(5)
_cell_length_b 14.8817(5)
_cell_length_c 17.7747(6)
_cell_measurement_reflns_used 15962
_cell_measurement_temperature 200.1
_cell_measurement_theta_max 30.5
_cell_measurement_theta_min 3.0
_cell_volume 4141.8(2)
_computing_cell_refinement PROCESS-AUTO
_computing_data_collection PROCESS-AUTO
_computing_data_reduction CrystalStructure
_computing_publication_material 'CrystalStructure 3.8'
_computing_structure_refinement CRYSTALS
_computing_structure_solution SIR92
_diffrn_detector_area_resol_mean 10.00
_diffrn_measured_fraction_theta_full 0.997
_diffrn_measured_fraction_theta_max 0.997
_diffrn_measurement_device_type 'Rigaku RAXIS-RAPID'
_diffrn_measurement_method \w
_diffrn_radiation_type 'Mo K\a'
_diffrn_radiation_wavelength 0.71075
_diffrn_reflns_av_R_equivalents 0.098
_diffrn_reflns_limit_h_max 22
_diffrn_reflns_limit_h_min -21
_diffrn_reflns_limit_k_max 20
_diffrn_reflns_limit_k_min -21
_diffrn_reflns_limit_l_max 25
_diffrn_reflns_limit_l_min -25
_diffrn_reflns_number 51159
_diffrn_reflns_theta_full 30.50
_diffrn_reflns_theta_max 30.50
_exptl_absorpt_coefficient_mu 0.562
_exptl_absorpt_correction_type none
_exptl_crystal_colour red
_exptl_crystal_density_diffrn 1.695
_exptl_crystal_density_method 'not measured'
_exptl_crystal_description platelet
_exptl_crystal_F_000 2136.00
_exptl_crystal_size_max 0.40
_exptl_crystal_size_mid 0.20
_exptl_crystal_size_min 0.10
_refine_diff_density_max 1.99
_refine_diff_density_min -1.71
_refine_ls_extinction_method none
_refine_ls_goodness_of_fit_ref 2.523
_refine_ls_hydrogen_treatment refall
_refine_ls_number_parameters 613
_refine_ls_number_reflns 16941
_refine_ls_R_factor_gt 0.0678
_refine_ls_shift/su_max 0.0000
_refine_ls_structure_factor_coef Fsqd
_refine_ls_weighting_details 'w = 1.0'
_refine_ls_weighting_scheme unit
_refine_ls_wR_factor_ref 0.1456
_reflns_number_gt 16700
_reflns_number_total 12597
_reflns_threshold_expression F^2^>2.0\s(F^2^)
_cod_data_source_file ol7029678-file004.cif
_cod_data_source_block '_YU7120'
_cod_original_formula_sum 'C15 H6 F2 O2 S3 '
_cod_database_code 1504535

loop_
_symmetry_equiv_pos_site_id
_symmetry_equiv_pos_as_xyz
1 +X,+Y,+Z
2 -X,1/2+Y,1/2-Z
3 -X,-Y,-Z
4 +X,1/2-Y,1/2+Z

loop_
_atom_site_label
_atom_site_type_symbol
_atom_site_fract_x
_atom_site_fract_y
_atom_site_fract_z
_atom_site_U_iso_or_equiv
_atom_site_adp_type
_atom_site_occupancy
_atom_site_symmetry_multiplicity
_atom_site_calc_flag
_atom_site_refinement_flags
S(1) S -0.08074(7) 0.25718(8) 0.12738(6) 0.0299(3) Uani 1.00 1 d .
S(2) S 0.24404(7) 0.25945(8) 0.15064(7) 0.0336(3) Uani 1.00 1 d .
S(3) S 0.10558(8) 0.44447(9) 0.03577(7) 0.0442(3) Uani 1.00 1 d .
S(4) S 0.43357(9) 0.44043(10) 0.05601(8) 0.0491(4) Uani 1.00 1 d .
S(5) S 0.06153(8) 0.06562(9) 0.05672(8) 0.0434(3) Uani 1.00 1 d .
S(6) S 0.57815(7) 0.25837(8) 0.17729(7) 0.0360(3) Uani 1.00 1 d .
S(7) S 0.76375(8) 0.43762(9) 0.07749(7) 0.0444(3) Uani 1.00 1 d .
S(8) S -0.26114(8) 0.06458(9) 0.02650(7) 0.0438(3) Uani 1.00 1 d .
S(9) S 0.39125(8) 0.06706(10) 0.08664(8) 0.0494(4) Uani 1.00 1 d .
F(1) F -0.12566(19) 0.30492(19) -0.18392(16) 0.0556(9) Uani 1.00 1 d .
F(2) F 0.20563(19) 0.2985(2) -0.16181(17) 0.0585(10) Uani 1.00 1 d .
F(3) F 0.53946(18) 0.2899(2) -0.13601(16) 0.0544(9) Uani 1.00 1 d .
F(10) F -0.02836(18) 0.20221(19) -0.18201(16) 0.0551(9) Uani 1.00 1 d .
F(11) F 0.62380(17) 0.17562(19) -0.12994(16) 0.0525(9) Uani 1.00 1 d .
F(12) F 0.29697(19) 0.1899(2) -0.15679(17) 0.0575(9) Uani 1.00 1 d .
O(1) O -0.1833(2) 0.1393(2) -0.11044(18) 0.0458(10) Uani 1.00 1 d .
O(2) O 0.0310(2) 0.3662(2) -0.10691(19) 0.0492(10) Uani 1.00 1 d .
O(3) O 0.1356(2) 0.1409(2) -0.0859(2) 0.0535(11) Uani 1.00 1 d .
O(4) O 0.3638(2) 0.3533(2) -0.0848(2) 0.0512(11) Uani 1.00 1 d .
O(5) O 0.4628(2) 0.1379(2) -0.0565(2) 0.0547(11) Uani 1.00 1 d .
O(6) O 0.7026(2) 0.3346(2) -0.06115(19) 0.0517(11) Uani 1.00 1 d .
C(17) C 0.0597(2) 0.3972(2) 0.1700(2) 0.0303(12) Uani 1.00 1 d .
C(19) C 0.0418(2) 0.3809(2) 0.0926(2) 0.0288(12) Uani 1.00 1 d .
C(23) C 0.7127(2) 0.3640(2) 0.1360(2) 0.0321(12) Uani 1.00 1 d .
C(24) C 0.1859(2) 0.1977(3) 0.0852(2) 0.0298(13) Uani 1.00 1 d .
C(25) C -0.1375(2) 0.1967(2) 0.0601(2) 0.0260(12) Uani 1.00 1 d .
C(26) C 0.6425(2) 0.3055(2) 0.1096(2) 0.0287(12) Uani 1.00 1 d .
C(27) C 0.1199(2) 0.1376(3) 0.1131(2) 0.0304(13) Uani 1.00 1 d .
C(29) C 0.5441(2) 0.2162(2) 0.0419(2) 0.0288(13) Uani 1.00 1 d .
C(30) C 0.5159(2) 0.1984(2) 0.1130(2) 0.0311(12) Uani 1.00 1 d .
C(31) C 0.5202(2) 0.1880(3) -0.0337(2) 0.0361(14) Uani 1.00 1 d .
C(32) C 0.3061(2) 0.3125(2) 0.0856(2) 0.0293(13) Uani 1.00 1 d .
C(33) C 0.7449(2) 0.3675(2) 0.2099(2) 0.0277(11) Uani 1.00 1 d .
C(34) C 0.6160(2) 0.2771(2) 0.0399(2) 0.0306(12) Uani 1.00 1 d .
C(35) C 0.3562(2) 0.0747(3) 0.2255(2) 0.0377(13) Uani 1.00 1 d .
C(36) C -0.0218(2) 0.3167(2) 0.0630(2) 0.0272(12) Uani 1.00 1 d .
C(37) C 0.4825(3) 0.4887(3) 0.1316(3) 0.0493(17) Uani 1.00 1 d .
C(38) C 0.8113(2) 0.4326(3) 0.2152(2) 0.0343(12) Uani 1.00 1 d .
C(39) C -0.1110(2) 0.2217(2) -0.0101(2) 0.0265(12) Uani 1.00 1 d .
C(40) C -0.2010(2) 0.1322(2) 0.0857(2) 0.0290(12) Uani 1.00 1 d .
C(41) C -0.0455(2) 0.2899(2) -0.0090(2) 0.0275(12) Uani 1.00 1 d .
C(42) C 0.2149(2) 0.2185(2) 0.0146(2) 0.0314(14) Uani 1.00 1 d .
C(43) C -0.2890(3) 0.0544(3) 0.1665(3) 0.0453(15) Uani 1.00 1 d .
C(44) C 0.3696(2) 0.3766(3) 0.1131(2) 0.0318(13) Uani 1.00 1 d .
C(45) C 0.0060(3) 0.0272(3) 0.1312(3) 0.0413(15) Uani 1.00 1 d .
C(46) C 0.8266(2) 0.4743(3) 0.1499(2) 0.0376(13) Uani 1.00 1 d .
C(47) C 0.6440(3) 0.2902(3) -0.0362(2) 0.0360(14) Uani 1.00 1 d .
C(48) C 0.1906(3) 0.1921(3) -0.0626(2) 0.0359(14) Uani 1.00 1 d .
C(49) C 0.4219(2) 0.1408(2) 0.2195(2) 0.0312(12) Uani 1.00 1 d .
C(50) C 0.4525(3) 0.4590(3) 0.1975(3) 0.0502(17) Uani 1.00 1 d .
C(51) C 0.5813(2) 0.2353(3) -0.0870(2) 0.0370(13) Uani 1.00 1 d .
C(52) C 0.1257(2) 0.4611(3) 0.1773(3) 0.0425(15) Uani 1.00 1 d .
C(53) C 0.1561(2) 0.4914(3) 0.1113(3) 0.0413(14) Uani 1.00 1 d .
C(54) C 0.3349(3) 0.0321(3) 0.1608(2) 0.0411(14) Uani 1.00 1 d .
C(55) C 0.0950(2) 0.1322(3) 0.1886(2) 0.0320(13) Uani 1.00 1 d .
C(56) C -0.3149(3) 0.0207(3) 0.0995(3) 0.0467(16) Uani 1.00 1 d .
C(57) C 0.2822(2) 0.2834(2) 0.0144(2) 0.0315(13) Uani 1.00 1 d .
C(58) C 0.3092(2) 0.3033(3) -0.0614(2) 0.0329(13) Uani 1.00 1 d .
C(59) C -0.0211(2) 0.3130(3) -0.0845(2) 0.0332(13) Uani 1.00 1 d .
C(60) C 0.2512(3) 0.2458(3) -0.1135(2) 0.0390(14) Uani 1.00 1 d .
C(61) C -0.2236(2) 0.1182(3) 0.1602(2) 0.0359(13) Uani 1.00 1 d .
C(62) C -0.1330(2) 0.1958(3) -0.0870(2) 0.0332(13) Uani 1.00 1 d .
C(63) C -0.0772(3) 0.2531(3) -0.1375(2) 0.0364(12) Uani 1.00 1 d .
C(64) C 0.3878(2) 0.3950(3) 0.1876(3) 0.0421(15) Uani 1.00 1 d .
C(65) C 0.4486(2) 0.1414(2) 0.1420(2) 0.0298(12) Uani 1.00 1 d .
C(66) C 0.0304(2) 0.0681(3) 0.1958(3) 0.0399(14) Uani 1.00 1 d .
H(1) H -0.3125 0.0365 0.2130 0.054 Uiso 1.00 1 c R
H(2) H -0.3588 -0.0230 0.0934 0.056 Uiso 1.00 1 c R
H(3) H -0.1974 0.1485 0.2017 0.043 Uiso 1.00 1 c R
H(4) H -0.0370 -0.0177 0.1274 0.050 Uiso 1.00 1 c R
H(5) H 0.1189 0.1671 0.2285 0.038 Uiso 1.00 1 c R
H(6) H 0.0053 0.0544 0.2427 0.048 Uiso 1.00 1 c R
H(7) H 0.0317 0.3688 0.2105 0.036 Uiso 1.00 1 c R
H(8) H 0.1470 0.4818 0.2247 0.051 Uiso 1.00 1 c R
H(9) H 0.2009 0.5340 0.1073 0.050 Uiso 1.00 1 c R
H(10) H 0.5264 0.5323 0.1276 0.059 Uiso 1.00 1 c R
H(11) H 0.4730 0.4791 0.2453 0.060 Uiso 1.00 1 c R
H(12) H 0.3591 0.3669 0.2278 0.051 Uiso 1.00 1 c R
H(13) H 0.3293 0.0619 0.2717 0.045 Uiso 1.00 1 c R
H(14) H 0.4441 0.1778 0.2589 0.037 Uiso 1.00 1 c R
H(15) H 0.2925 -0.0134 0.1573 0.050 Uiso 1.00 1 c R
H(16) H 0.7252 0.3316 0.2502 0.033 Uiso 1.00 1 c R
H(17) H 0.8418 0.4456 0.2606 0.041 Uiso 1.00 1 c R
H(18) H 0.8685 0.5198 0.1443 0.045 Uiso 1.00 1 c R

loop_
_atom_site_aniso_label
_atom_site_aniso_U_11
_atom_site_aniso_U_22
_atom_site_aniso_U_33
_atom_site_aniso_U_12
_atom_site_aniso_U_13
_atom_site_aniso_U_23
S(1) 0.0308(5) 0.0349(6) 0.0240(6) -0.0050(5) 0.0011(4) 0.0005(5)
S(2) 0.0313(6) 0.0379(7) 0.0316(7) -0.0079(6) 0.0035(5) -0.0003(5)
S(3) 0.0434(7) 0.0444(7) 0.0451(8) -0.0097(6) 0.0067(6) 0.0017(6)
S(4) 0.0501(8) 0.0461(8) 0.0514(9) -0.0176(7) 0.0082(6) 0.0040(7)
S(5) 0.0411(7) 0.0441(7) 0.0452(8) -0.0094(6) 0.0043(6) -0.0043(7)
S(6) 0.0329(6) 0.0442(7) 0.0310(7) -0.0098(5) 0.0023(5) -0.0023(5)
S(7) 0.0448(7) 0.0461(7) 0.0420(8) -0.0104(6) -0.0029(6) 0.0075(6)
S(8) 0.0427(6) 0.0428(7) 0.0455(8) -0.0115(6) -0.0045(6) -0.0040(6)
S(9) 0.0508(7) 0.0490(8) 0.0486(8) -0.0153(7) 0.0058(6) -0.0057(7)
F(1) 0.0666(19) 0.0575(19) 0.0420(19) -0.0064(16) -0.0150(16) 0.0133(15)
F(2) 0.0571(18) 0.068(2) 0.050(2) -0.0030(16) -0.0083(16) 0.0212(16)
F(3) 0.0522(17) 0.0633(19) 0.0472(19) -0.0033(15) -0.0122(15) 0.0139(15)
F(10) 0.0621(19) 0.0621(19) 0.0419(18) -0.0046(15) 0.0197(15) -0.0166(15)
F(11) 0.0543(17) 0.0583(19) 0.0452(18) -0.0003(15) 0.0100(14) -0.0163(15)
F(12) 0.0638(19) 0.0608(19) 0.048(2) 0.0002(16) 0.0153(16) -0.0125(16)
O(1) 0.0504(19) 0.052(2) 0.034(2) -0.0101(18) -0.0053(16) -0.0073(17)
O(2) 0.055(2) 0.058(2) 0.036(2) -0.0164(19) 0.0118(17) 0.0063(17)
O(3) 0.053(2) 0.064(2) 0.042(2) -0.019(2) -0.0079(18) -0.0001(19)
O(4) 0.055(2) 0.055(2) 0.044(2) -0.0110(19) 0.0146(18) 0.0074(18)
O(5) 0.055(2) 0.069(2) 0.041(2) -0.023(2) -0.0027(18) -0.0081(19)
O(6) 0.050(2) 0.069(2) 0.036(2) -0.0183(19) 0.0103(17) -0.0009(18)
C(17) 0.022(2) 0.031(2) 0.038(3) -0.0039(19) 0.005(2) -0.009(2)
C(19) 0.025(2) 0.026(2) 0.036(2) 0.0009(19) 0.007(2) 0.002(2)
C(23) 0.026(2) 0.027(2) 0.043(3) -0.004(2) 0.008(2) 0.001(2)
C(24) 0.031(2) 0.031(2) 0.028(2) 0.008(2) 0.002(2) 0.004(2)
C(25) 0.024(2) 0.024(2) 0.029(2) 0.0009(19) -0.004(2) -0.005(2)
C(26) 0.028(2) 0.028(2) 0.031(2) 0.0038(19) 0.005(2) 0.003(2)
C(27) 0.025(2) 0.031(2) 0.036(3) 0.000(2) -0.003(2) 0.001(2)
C(29) 0.027(2) 0.029(2) 0.031(2) 0.0023(19) 0.000(2) -0.002(2)
C(30) 0.032(2) 0.027(2) 0.034(2) 0.002(2) -0.008(2) -0.007(2)
C(31) 0.031(2) 0.040(2) 0.037(3) 0.003(2) 0.000(2) 0.002(2)
C(32) 0.026(2) 0.027(2) 0.035(3) -0.001(2) 0.003(2) 0.002(2)
C(33) 0.0199(19) 0.034(2) 0.030(2) -0.0039(18) 0.0086(18) -0.012(2)
C(34) 0.030(2) 0.029(2) 0.033(2) 0.006(2) 0.007(2) -0.003(2)
C(35) 0.042(2) 0.039(2) 0.032(2) 0.001(2) 0.003(2) 0.007(2)
C(36) 0.029(2) 0.024(2) 0.029(2) 0.0043(19) 0.008(2) 0.0042(19)
C(37) 0.045(3) 0.038(3) 0.065(4) -0.008(2) 0.004(2) -0.010(2)
C(38) 0.028(2) 0.039(2) 0.036(2) 0.001(2) 0.0021(19) -0.001(2)
C(39) 0.029(2) 0.029(2) 0.022(2) 0.0041(19) 0.0018(19) 0.0018(19)
C(40) 0.028(2) 0.025(2) 0.034(2) -0.0022(19) -0.006(2) -0.003(2)
C(41) 0.025(2) 0.028(2) 0.029(2) 0.0030(19) -0.001(2) -0.001(2)
C(42) 0.029(2) 0.028(2) 0.038(3) 0.008(2) 0.002(2) 0.004(2)
C(43) 0.047(2) 0.046(3) 0.044(3) -0.012(2) 0.011(2) 0.011(2)
C(44) 0.027(2) 0.033(2) 0.036(3) -0.002(2) 0.007(2) 0.001(2)
C(45) 0.033(2) 0.035(2) 0.057(3) -0.005(2) -0.003(2) 0.009(2)
C(46) 0.031(2) 0.039(2) 0.043(3) -0.004(2) 0.000(2) -0.005(2)
C(47) 0.034(2) 0.036(2) 0.039(3) 0.005(2) 0.007(2) -0.001(2)
C(48) 0.035(2) 0.037(2) 0.035(3) 0.003(2) -0.002(2) 0.003(2)
C(49) 0.018(2) 0.028(2) 0.047(3) -0.0101(19) -0.004(2) 0.019(2)
C(50) 0.050(3) 0.050(3) 0.051(3) -0.014(2) 0.010(2) -0.010(2)
C(51) 0.041(2) 0.044(2) 0.027(2) 0.008(2) -0.002(2) -0.001(2)
C(52) 0.039(2) 0.045(3) 0.044(3) -0.002(2) -0.001(2) -0.013(2)
C(53) 0.035(2) 0.034(2) 0.056(3) -0.006(2) -0.001(2) -0.013(2)
C(54) 0.045(2) 0.037(2) 0.042(3) -0.003(2) 0.008(2) 0.003(2)
C(55) 0.025(2) 0.033(2) 0.037(3) -0.006(2) -0.006(2) 0.011(2)
C(56) 0.037(2) 0.047(3) 0.057(3) -0.001(2) -0.004(2) 0.002(2)
C(57) 0.029(2) 0.030(2) 0.037(3) 0.005(2) 0.007(2) 0.005(2)
C(58) 0.033(2) 0.031(2) 0.035(3) 0.005(2) 0.004(2) 0.003(2)
C(59) 0.036(2) 0.034(2) 0.030(2) 0.004(2) 0.005(2) 0.000(2)
C(60) 0.042(2) 0.043(3) 0.032(3) 0.006(2) 0.004(2) 0.005(2)
C(61) 0.033(2) 0.040(2) 0.035(3) -0.007(2) -0.000(2) 0.002(2)
C(62) 0.035(2) 0.035(2) 0.029(2) 0.006(2) -0.003(2) -0.001(2)
C(63) 0.043(2) 0.046(2) 0.020(2) 0.007(2) -0.001(2) 0.003(2)
C(64) 0.037(2) 0.043(3) 0.047(3) -0.009(2) 0.016(2) -0.005(2)
C(65) 0.027(2) 0.023(2) 0.039(3) -0.0054(19) -0.003(2) -0.002(2)
C(66) 0.037(2) 0.038(2) 0.044(3) 0.001(2) -0.004(2) 0.012(2)

loop_
_atom_type_symbol
_atom_type_description
_atom_type_scat_dispersion_real
_atom_type_scat_dispersion_imag
_atom_type_scat_source
C C 0.003 0.002
;
International Tables for Crystallography
(1992, Vol. C, Tables 4.2.6.8 and 6.1.1.4)
;
H H 0.000 0.000
;
International Tables for Crystallography
(1992, Vol. C, Table 6.1.1.4)
;
O O 0.011 0.006
;
International Tables for Crystallography
(1992, Vol. C, Tables 4.2.6.8 and 6.1.1.4)
;
F F 0.017 0.010
;
International Tables for Crystallography
(1992, Vol. C, Tables 4.2.6.8 and 6.1.1.4)
;
S S 0.125 0.123
;
International Tables for Crystallography
(1992, Vol. C, Tables 4.2.6.8 and 6.1.1.4)
;

loop_
_geom_angle_atom_site_label_1
_geom_angle_atom_site_label_2
_geom_angle_atom_site_label_3
_geom_angle
_geom_angle_publ_flag
C(25) S(1) C(36) 94.8(2) yes
C(24) S(2) C(32) 95.1(2) yes
C(19) S(3) C(53) 91.6(2) yes
C(37) S(4) C(44) 91.5(2) yes
C(27) S(5) C(45) 91.7(2) yes
C(26) S(6) C(30) 94.5(2) yes
C(23) S(7) C(46) 90.9(2) yes
C(40) S(8) C(56) 91.8(2) yes
C(54) S(9) C(65) 91.5(2) yes
C(19) C(17) C(52) 109.6(4) yes
S(3) C(19) C(17) 111.7(2) yes
S(3) C(19) C(36) 123.0(3) yes
C(17) C(19) C(36) 125.2(3) yes
S(7) C(23) C(26) 122.5(3) yes
S(7) C(23) C(33) 112.4(3) yes
C(26) C(23) C(33) 125.1(4) yes
S(2) C(24) C(27) 117.6(3) yes
S(2) C(24) C(42) 108.4(3) yes
C(27) C(24) C(42) 134.0(4) yes
S(1) C(25) C(39) 109.1(3) yes
S(1) C(25) C(40) 118.1(3) yes
C(39) C(25) C(40) 132.9(4) yes
S(6) C(26) C(23) 117.3(3) yes
S(6) C(26) C(34) 109.5(3) yes
C(23) C(26) C(34) 133.1(4) yes
S(5) C(27) C(24) 123.7(3) yes
S(5) C(27) C(55) 111.5(3) yes
C(24) C(27) C(55) 124.8(4) yes
C(30) C(29) C(31) 135.7(4) yes
C(30) C(29) C(34) 114.2(4) yes
C(31) C(29) C(34) 110.1(4) yes
S(6) C(30) C(29) 108.7(3) yes
S(6) C(30) C(65) 117.9(3) yes
C(29) C(30) C(65) 133.4(4) yes
O(5) C(31) C(29) 130.8(4) yes
O(5) C(31) C(51) 122.5(4) yes
C(29) C(31) C(51) 106.7(3) yes
S(2) C(32) C(44) 117.9(3) yes
S(2) C(32) C(57) 109.1(3) yes
C(44) C(32) C(57) 133.1(4) yes
C(23) C(33) C(38) 109.6(3) yes
C(26) C(34) C(29) 113.2(4) yes
C(26) C(34) C(47) 135.7(4) yes
C(29) C(34) C(47) 111.1(4) yes
C(49) C(35) C(54) 115.1(4) yes
S(1) C(36) C(19) 117.6(3) yes
S(1) C(36) C(41) 109.1(3) yes
C(19) C(36) C(41) 133.3(4) yes
S(4) C(37) C(50) 113.0(3) yes
C(33) C(38) C(46) 113.7(4) yes
C(25) C(39) C(41) 113.9(3) yes
C(25) C(39) C(62) 135.4(3) yes
C(41) C(39) C(62) 110.7(3) yes
S(8) C(40) C(25) 124.1(3) yes
S(8) C(40) C(61) 110.3(3) yes
C(25) C(40) C(61) 125.5(3) yes
C(36) C(41) C(39) 113.2(3) yes
C(36) C(41) C(59) 135.9(4) yes
C(39) C(41) C(59) 110.9(3) yes
C(24) C(42) C(48) 134.9(4) yes
C(24) C(42) C(57) 114.3(4) yes
C(48) C(42) C(57) 110.8(4) yes
C(56) C(43) C(61) 112.8(4) yes
S(4) C(44) C(32) 124.4(3) yes
S(4) C(44) C(64) 110.1(3) yes
C(32) C(44) C(64) 125.5(4) yes
S(5) C(45) C(66) 111.8(3) yes
S(7) C(46) C(38) 113.4(3) yes
O(6) C(47) C(34) 131.2(4) yes
O(6) C(47) C(51) 123.0(4) yes
C(34) C(47) C(51) 105.8(3) yes
O(3) C(48) C(42) 130.8(4) yes
O(3) C(48) C(60) 124.3(4) yes
C(42) C(48) C(60) 104.9(3) yes
C(35) C(49) C(65) 107.3(3) yes
C(37) C(50) C(64) 112.3(5) yes
F(3) C(51) F(11) 105.5(3) yes
F(3) C(51) C(31) 112.0(3) yes
F(3) C(51) C(47) 110.5(3) yes
F(11) C(51) C(31) 111.6(3) yes
F(11) C(51) C(47) 111.1(3) yes
C(31) C(51) C(47) 106.2(3) yes
C(17) C(52) C(53) 114.6(4) yes
S(3) C(53) C(52) 112.5(3) yes
S(9) C(54) C(35) 113.5(3) yes
C(27) C(55) C(66) 110.0(4) yes
S(8) C(56) C(43) 112.9(3) yes
C(32) C(57) C(42) 113.2(4) yes
C(32) C(57) C(58) 135.1(4) yes
C(42) C(57) C(58) 111.7(4) yes
O(4) C(58) C(57) 131.6(4) yes
O(4) C(58) C(60) 123.0(4) yes
C(57) C(58) C(60) 105.4(3) yes
O(2) C(59) C(41) 131.0(4) yes
O(2) C(59) C(63) 123.5(4) yes
C(41) C(59) C(63) 105.5(3) yes
F(2) C(60) F(12) 105.9(3) yes
F(2) C(60) C(48) 110.4(3) yes
F(2) C(60) C(58) 110.8(4) yes
F(12) C(60) C(48) 110.8(4) yes
F(12) C(60) C(58) 111.8(3) yes
C(48) C(60) C(58) 107.2(3) yes
C(40) C(61) C(43) 112.2(4) yes
O(1) C(62) C(39) 129.9(4) yes
O(1) C(62) C(63) 123.9(4) yes
C(39) C(62) C(63) 106.1(3) yes
F(1) C(63) F(10) 106.3(3) yes
F(1) C(63) C(59) 110.3(3) yes
F(1) C(63) C(62) 110.9(3) yes
F(10) C(63) C(59) 111.0(3) yes
F(10) C(63) C(62) 111.7(3) yes
C(59) C(63) C(62) 106.7(3) yes
C(44) C(64) C(50) 113.1(4) yes
S(9) C(65) C(30) 123.0(3) yes
S(9) C(65) C(49) 112.5(3) yes
C(30) C(65) C(49) 124.5(3) yes
C(45) C(66) C(55) 114.9(4) yes
C(19) C(17) H(7) 125.0(4) no
C(52) C(17) H(7) 125.4(5) no
C(23) C(33) H(16) 124.8 no
C(38) C(33) H(16) 125.6 no
C(49) C(35) H(13) 122.4(5) no
C(54) C(35) H(13) 122.4(5) no
S(4) C(37) H(10) 123.1(6) no
C(50) C(37) H(10) 123.9(6) no
C(33) C(38) H(17) 123.2 no
C(46) C(38) H(17) 123.2 no
C(56) C(43) H(1) 123.4(5) no
C(61) C(43) H(1) 123.8(5) no
S(5) C(45) H(4) 123.7(5) no
C(66) C(45) H(4) 124.5(6) no
S(7) C(46) H(18) 122.9 no
C(38) C(46) H(18) 123.7 no
C(35) C(49) H(14) 126.6(5) no
C(65) C(49) H(14) 126.1(4) no
C(37) C(50) H(11) 123.8(5) no
C(64) C(50) H(11) 123.9(6) no
C(17) C(52) H(8) 123.0(5) no
C(53) C(52) H(8) 122.4(5) no
S(3) C(53) H(9) 123.3(5) no
C(52) C(53) H(9) 124.2(6) no
S(9) C(54) H(15) 123.1(5) no
C(35) C(54) H(15) 123.4(5) no
C(27) C(55) H(5) 124.6(5) no
C(66) C(55) H(5) 125.3(5) no
S(8) C(56) H(2) 123.2(5) no
C(43) C(56) H(2) 123.9(6) no
C(40) C(61) H(3) 123.6(5) no
C(43) C(61) H(3) 124.3(5) no
C(44) C(64) H(12) 123.1(5) no
C(50) C(64) H(12) 123.9(6) no
C(45) C(66) H(6) 122.3(5) no
C(55) C(66) H(6) 122.7(5) no

loop_
_geom_bond_atom_site_label_1
_geom_bond_atom_site_label_2
_geom_bond_distance
_geom_bond_publ_flag
S(1) C(25) 1.727(4) yes
S(1) C(36) 1.730(4) yes
S(2) C(24) 1.726(4) yes
S(2) C(32) 1.719(4) yes
S(3) C(19) 1.720(4) yes
S(3) C(53) 1.695(5) yes
S(4) C(37) 1.692(5) yes
S(4) C(44) 1.726(4) yes
S(5) C(27) 1.716(4) yes
S(5) C(45) 1.699(5) yes
S(6) C(26) 1.735(4) yes
S(6) C(30) 1.734(4) yes
S(7) C(23) 1.721(4) yes
S(7) C(46) 1.693(4) yes
S(8) C(40) 1.721(4) yes
S(8) C(56) 1.692(5) yes
S(9) C(54) 1.685(5) yes
S(9) C(65) 1.720(4) yes
F(1) C(63) 1.351(5) yes
F(2) C(60) 1.355(5) yes
F(3) C(51) 1.351(5) yes
F(10) C(63) 1.346(5) yes
F(11) C(51) 1.356(5) yes
F(12) C(60) 1.350(5) yes
O(1) C(62) 1.220(5) yes
O(2) C(59) 1.210(5) yes
O(3) C(48) 1.217(6) yes
O(4) C(58) 1.214(5) yes
O(5) C(31) 1.230(5) yes
O(6) C(47) 1.221(5) yes
C(17) C(19) 1.419(6) yes
C(17) C(52) 1.408(6) yes
C(19) C(36) 1.469(5) yes
C(23) C(26) 1.470(5) yes
C(23) C(33) 1.398(6) yes
C(24) C(27) 1.463(6) yes
C(24) C(42) 1.379(6) yes
C(25) C(39) 1.376(6) yes
C(25) C(40) 1.462(5) yes
C(26) C(34) 1.365(6) yes
C(27) C(55) 1.407(6) yes
C(29) C(30) 1.373(6) yes
C(29) C(31) 1.449(6) yes
C(29) C(34) 1.446(5) yes
C(30) C(65) 1.457(6) yes
C(31) C(51) 1.531(6) yes
C(32) C(44) 1.454(6) yes
C(32) C(57) 1.382(6) yes
C(33) C(38) 1.423(5) yes
C(34) C(47) 1.444(7) yes
C(35) C(49) 1.431(6) yes
C(35) C(54) 1.348(6) yes
C(36) C(41) 1.383(6) yes
C(37) C(50) 1.346(8) yes
C(38) C(46) 1.342(6) yes
C(39) C(41) 1.442(5) yes
C(39) C(62) 1.454(6) yes
C(40) C(61) 1.394(6) yes
C(41) C(59) 1.446(6) yes
C(42) C(48) 1.469(7) yes
C(42) C(57) 1.430(6) yes
C(43) C(56) 1.348(7) yes
C(43) C(61) 1.403(6) yes
C(44) C(64) 1.376(7) yes
C(45) C(66) 1.348(7) yes
C(47) C(51) 1.551(6) yes
C(48) C(60) 1.547(7) yes
C(49) C(65) 1.448(6) yes
C(50) C(64) 1.398(6) yes
C(52) C(53) 1.354(7) yes
C(55) C(66) 1.398(6) yes
C(57) C(58) 1.450(7) yes
C(58) C(60) 1.542(6) yes
C(59) C(63) 1.555(6) yes
C(62) C(63) 1.527(6) yes
C(17) H(7) 0.950(6) no
C(33) H(16) 0.950 no
C(35) H(13) 0.950(6) no
C(37) H(10) 0.950(7) no
C(38) H(17) 0.950 no
C(43) H(1) 0.950(7) no
C(45) H(4) 0.950(6) no
C(46) H(18) 0.950 no
C(49) H(14) 0.950(6) no
C(50) H(11) 0.950(8) no
C(52) H(8) 0.950(7) no
C(53) H(9) 0.950(6) no
C(54) H(15) 0.950(6) no
C(55) H(5) 0.950(6) no
C(56) H(2) 0.950(7) no
C(61) H(3) 0.950(6) no
C(64) H(12) 0.950(7) no
C(66) H(6) 0.950(7) no

loop_
_geom_contact_atom_site_label_1
_geom_contact_atom_site_label_2
_geom_contact_distance
_geom_contact_site_symmetry_2
S(1) F(1) 3.564(3) 4_555
S(1) F(10) 3.521(3) 4_555
S(1) C(33) 3.532(4) 1_455
S(1) C(38) 3.496(4) 1_455
S(1) C(46) 3.568(4) 1_455
S(1) C(55) 3.477(4) .
S(1) C(66) 3.513(4) .
S(2) F(2) 3.508(3) 4_555
S(2) F(12) 3.585(3) 4_555
S(2) C(17) 3.563(4) .
S(2) C(35) 3.509(4) .
S(2) C(49) 3.497(4) .
S(2) C(52) 3.564(4) .
S(3) S(7) 3.3907(18) 3_665
S(4) S(4) 3.408(2) 3_665
S(5) S(5) 3.3805(18) 3_555
S(6) F(3) 3.462(3) 4_555
S(6) C(50) 3.598(5) .
S(7) S(3) 3.3907(18) 3_665
S(8) S(9) 3.4436(18) 3_555
S(9) S(8) 3.4436(18) 3_555
F(1) S(1) 3.564(3) 4_554
F(1) O(6) 3.528(4) 1_455
F(1) C(52) 3.485(5) 3_565
F(1) C(53) 3.333(5) 3_565
F(1) C(61) 3.340(5) 4_554
F(2) S(2) 3.508(3) 4_554
F(2) O(2) 3.092(4) .
F(2) C(46) 3.426(5) 3_665
F(2) C(55) 3.308(5) 4_554
F(3) S(6) 3.462(3) 4_554
F(3) O(4) 3.066(4) .
F(3) C(37) 3.313(5) 3_665
F(3) C(49) 3.293(5) 4_554
F(10) S(1) 3.521(3) 4_554
F(10) O(3) 3.187(4) .
F(10) C(17) 3.342(5) 4_554
F(10) C(45) 3.547(5) 3_555
F(11) O(1) 3.081(4) 1_655
F(11) C(33) 3.513(4) 4_554
F(11) C(54) 3.209(5) 3_655
F(12) S(2) 3.585(3) 4_554
F(12) O(5) 3.213(4) .
F(12) C(56) 3.305(6) 3_555
F(12) C(64) 3.383(5) 4_554
O(1) F(11) 3.081(4) 1_455
O(1) O(6) 3.533(4) 1_455
O(1) C(33) 3.363(5) 4_454
O(1) C(38) 3.279(5) 4_454
O(1) C(54) 3.585(5) 3_555
O(2) F(2) 3.092(4) .
O(2) C(46) 3.356(5) 3_665
O(3) F(10) 3.187(4) .
O(3) C(45) 3.427(5) 3_555
O(3) C(59) 3.548(5) .
O(4) F(3) 3.066(4) .
O(4) O(5) 3.591(5) .
O(4) C(31) 3.575(5) .
O(4) C(35) 3.538(5) 4_554
O(4) C(37) 3.479(6) 3_665
O(5) F(12) 3.213(4) .
O(5) O(4) 3.591(5) .
O(5) C(56) 3.383(6) 3_555
O(5) C(58) 3.441(5) .
O(6) F(1) 3.528(4) 1_655
O(6) O(1) 3.533(4) 1_655
O(6) C(39) 3.472(5) 1_655
O(6) C(53) 3.533(5) 3_665
O(6) C(62) 3.341(5) 1_655
C(17) S(2) 3.563(4) .
C(17) F(10) 3.342(5) 4_555
C(19) C(24) 3.543(5) .
C(24) C(19) 3.543(5) .
C(25) C(45) 3.590(6) .
C(26) C(40) 3.588(5) 1_655
C(26) C(61) 3.590(6) 1_655
C(27) C(36) 3.569(5) .
C(30) C(44) 3.506(6) .
C(31) O(4) 3.575(5) .
C(32) C(53) 3.586(6) .
C(32) C(65) 3.517(5) .
C(33) S(1) 3.532(4) 1_655
C(33) F(11) 3.513(4) 4_555
C(33) O(1) 3.363(5) 4_655
C(35) S(2) 3.509(4) .
C(35) O(4) 3.538(5) 4_555
C(35) C(38) 3.546(6) 2_645
C(36) C(27) 3.569(5) .
C(37) F(3) 3.313(5) 3_665
C(37) O(4) 3.479(6) 3_665
C(38) S(1) 3.496(4) 1_655
C(38) O(1) 3.279(5) 4_655
C(38) C(35) 3.546(6) 2_655
C(38) C(54) 3.537(6) 2_655
C(38) C(66) 3.541(6) 2_655
C(39) O(6) 3.472(5) 1_455
C(40) C(26) 3.588(5) 1_455
C(44) C(30) 3.506(6) .
C(45) F(10) 3.547(5) 3_555
C(45) O(3) 3.427(6) 3_555
C(45) C(25) 3.590(6) .
C(46) S(1) 3.568(4) 1_655
C(46) F(2) 3.426(5) 3_665
C(46) O(2) 3.356(5) 3_665
C(49) S(2) 3.497(4) .
C(49) F(3) 3.293(5) 4_555
C(50) S(6) 3.598(5) .
C(52) S(2) 3.564(4) .
C(52) F(1) 3.485(5) 3_565
C(53) F(1) 3.333(5) 3_565
C(53) O(6) 3.533(5) 3_665
C(53) C(32) 3.586(6) .
C(54) F(11) 3.209(5) 3_655
C(54) O(1) 3.585(5) 3_555
C(54) C(38) 3.537(6) 2_645
C(55) S(1) 3.477(4) .
C(55) F(2) 3.308(5) 4_555
C(56) F(12) 3.305(6) 3_555
C(56) O(5) 3.383(6) 3_555
C(58) O(5) 3.441(5) .
C(59) O(3) 3.548(5) .
C(61) F(1) 3.340(5) 4_555
C(61) C(26) 3.590(6) 1_455
C(62) O(6) 3.341(5) 1_455
C(64) F(12) 3.383(5) 4_555
C(65) C(32) 3.517(5) .
C(66) S(1) 3.513(4) .
C(66) C(38) 3.541(6) 2_645
S(3) H(18) 3.279 3_665
S(4) H(10) 3.360(6) 3_665
S(5) H(4) 3.363(5) 3_555
S(7) H(9) 3.369(5) 3_665
S(7) H(13) 3.591(4) 2_655
S(8) H(15) 3.381(5) 3_555
S(9) H(2) 3.296(5) 3_555
F(1) H(3) 2.404(5) 4_554
F(1) H(6) 3.226(5) 4_554
F(1) H(8) 3.272(5) 3_565
F(1) H(9) 3.010(5) 3_565
F(1) H(16) 3.292 4_454
F(2) H(5) 2.407(5) 4_554
F(2) H(13) 3.093(5) 4_554
F(2) H(18) 2.962 3_665
F(3) H(10) 2.844(5) 3_665
F(3) H(14) 2.415(5) 4_554
F(10) H(4) 3.079(5) 3_555
F(10) H(5) 3.433(5) 4_554
F(10) H(7) 2.394(5) 4_554
F(10) H(17) 3.149 4_454
F(11) H(15) 2.795(5) 3_655
F(11) H(16) 2.686 4_554
F(12) H(1) 3.524(5) 3_555
F(12) H(2) 2.886(5) 3_555
F(12) H(12) 2.440(5) 4_554
F(12) H(14) 3.403(5) 4_554
O(1) H(15) 2.658(5) 3_555
O(1) H(16) 2.867 4_454
O(1) H(17) 2.653 4_454
O(2) H(5) 3.298(5) 4_554
O(2) H(6) 2.943(6) 4_554
O(2) H(18) 2.416 3_665
O(3) H(4) 2.498(6) 3_555
O(4) H(10) 2.547(6) 3_665
O(4) H(13) 2.887(5) 4_554
O(4) H(14) 3.110(5) 4_554
O(5) H(2) 2.443(6) 3_555
O(6) H(9) 2.614(5) 3_665
C(17) H(6) 2.999(6) 2_555
C(17) H(18) 3.528 1_455
C(19) H(18) 3.548 1_455
C(23) H(13) 3.441(6) 2_655
C(27) H(15) 3.590(6) .
C(33) H(3) 3.385(6) 1_655
C(33) H(13) 3.137(6) 2_655
C(33) H(15) 3.018(6) 2_655
C(35) H(10) 3.224(7) 2_645
C(35) H(11) 3.065(6) 2_645
C(37) H(13) 3.552(6) 2_655
C(37) H(14) 3.597(6) 2_655
C(38) H(6) 3.464(6) 2_655
C(38) H(7) 3.583(5) 1_655
C(38) H(13) 2.936(6) 2_655
C(38) H(15) 2.929(6) 2_655
C(40) H(4) 3.472(6) .
C(43) H(8) 3.109(7) 2_545
C(43) H(11) 3.495(7) 2_545
C(43) H(12) 3.550(7) 2_545
C(44) H(9) 3.530(6) .
C(45) H(17) 3.265 2_645
C(46) H(6) 3.433(6) 2_655
C(46) H(13) 3.122(6) 2_655
C(49) H(10) 3.249(7) 2_645
C(49) H(11) 2.975(6) 2_645
C(49) H(12) 3.510(6) .
C(50) H(1) 2.969(7) 2_555
C(52) H(6) 2.879(6) 2_555
C(54) H(11) 3.500(6) 2_645
C(54) H(16) 3.515 2_645
C(54) H(17) 3.381 2_645
C(55) H(17) 3.077 2_645
C(55) H(18) 3.446 2_645
C(61) H(8) 3.106(6) 2_545
C(62) H(17) 3.445 4_454
C(64) H(1) 3.006(7) 2_555
C(64) H(14) 3.575(6) .
C(65) H(11) 3.354(6) 2_645
C(66) H(7) 3.548(6) 2_545
C(66) H(8) 3.396(6) 2_545
C(66) H(17) 2.803 2_645
C(66) H(18) 3.301 2_645
H(1) F(12) 3.524(5) 3_555
H(1) C(50) 2.969(7) 2_545
H(1) C(64) 3.006(7) 2_545
H(1) H(8) 2.913(6) 2_545
H(1) H(11) 2.771(7) 2_545
H(1) H(12) 2.835(6) 2_545
H(2) S(9) 3.296(5) 3_555
H(2) F(12) 2.886(5) 3_555
H(2) O(5) 2.443(6) 3_555
H(2) H(11) 3.412(7) 2_545
H(2) H(12) 3.575(7) 2_545
H(3) F(1) 2.404(5) 4_555
H(3) C(33) 3.385(6) 1_455
H(3) H(6) 3.532(6) .
H(3) H(8) 2.907(6) 2_545
H(3) H(16) 3.112 1_455
H(4) S(5) 3.363(5) 3_555
H(4) F(10) 3.079(5) 3_555
H(4) O(3) 2.498(6) 3_555
H(4) C(40) 3.472(6) .
H(4) H(7) 3.340(7) 2_545
H(4) H(8) 3.175(7) 2_545
H(5) F(2) 2.407(5) 4_555
H(5) F(10) 3.433(5) 4_555
H(5) O(2) 3.298(5) 4_555
H(5) H(7) 3.310(6) .
H(5) H(17) 3.359 2_645
H(5) H(18) 3.153 2_645
H(6) F(1) 3.226(5) 4_555
H(6) O(2) 2.943(6) 4_555
H(6) C(17) 2.999(6) 2_545
H(6) C(38) 3.464(6) 2_645
H(6) C(46) 3.433(6) 2_645
H(6) C(52) 2.879(6) 2_545
H(6) H(3) 3.532(6) .
H(6) H(7) 2.947(6) 2_545
H(6) H(8) 2.694(6) 2_545
H(6) H(17) 2.892 2_645
H(6) H(18) 2.834 2_645
H(7) F(10) 2.394(5) 4_555
H(7) C(38) 3.583(5) 1_455
H(7) C(66) 3.548(6) 2_555
H(7) H(4) 3.340(7) 2_555
H(7) H(5) 3.310(6) .
H(7) H(6) 2.947(6) 2_555
H(7) H(17) 3.325 1_455
H(7) H(18) 3.582 1_455
H(8) F(1) 3.272(5) 3_565
H(8) C(43) 3.109(7) 2_555
H(8) C(61) 3.106(6) 2_555
H(8) C(66) 3.396(6) 2_555
H(8) H(1) 2.913(6) 2_555
H(8) H(3) 2.907(6) 2_555
H(8) H(4) 3.175(7) 2_555
H(8) H(6) 2.694(6) 2_555
H(9) S(7) 3.369(5) 3_665
H(9) F(1) 3.010(5) 3_565
H(9) O(6) 2.614(5) 3_665
H(9) C(44) 3.530(6) .
H(10) S(4) 3.360(6) 3_665
H(10) F(3) 2.844(5) 3_665
H(10) O(4) 2.547(6) 3_665
H(10) C(35) 3.224(7) 2_655
H(10) C(49) 3.249(7) 2_655
H(10) H(13) 2.887(6) 2_655
H(10) H(14) 2.990(7) 2_655
H(11) C(35) 3.065(6) 2_655
H(11) C(43) 3.495(7) 2_555
H(11) C(49) 2.975(6) 2_655
H(11) C(54) 3.500(6) 2_655
H(11) C(65) 3.354(6) 2_655
H(11) H(1) 2.771(7) 2_555
H(11) H(2) 3.412(7) 2_555
H(11) H(13) 3.353(6) 2_655
H(11) H(14) 3.232(6) 2_655
H(12) F(12) 2.440(6) 4_555
H(12) C(43) 3.550(7) 2_555
H(12) C(49) 3.510(6) .
H(12) H(1) 2.835(6) 2_555
H(12) H(2) 3.575(7) 2_555
H(12) H(14) 3.156(6) .
H(13) S(7) 3.591(4) 2_645
H(13) F(2) 3.093(5) 4_555
H(13) O(4) 2.887(5) 4_555
H(13) C(23) 3.441(6) 2_645
H(13) C(33) 3.137(6) 2_645
H(13) C(37) 3.552(6) 2_645
H(13) C(38) 2.936(6) 2_645
H(13) C(46) 3.122(6) 2_645
H(13) H(10) 2.887(6) 2_645
H(13) H(11) 3.353(6) 2_645
H(13) H(16) 3.550 2_645
H(13) H(17) 3.231 2_645
H(13) H(18) 3.523 2_645
H(14) F(3) 2.415(5) 4_555
H(14) F(12) 3.403(5) 4_555
H(14) O(4) 3.110(5) 4_555
H(14) C(37) 3.597(6) 2_645
H(14) C(64) 3.575(6) .
H(14) H(10) 2.990(7) 2_645
H(14) H(11) 3.232(6) 2_645
H(14) H(12) 3.156(6) .
H(15) S(8) 3.381(5) 3_555
H(15) F(11) 2.795(5) 3_655
H(15) O(1) 2.658(5) 3_555
H(15) C(27) 3.590(6) .
H(15) C(33) 3.018(6) 2_645
H(15) C(38) 2.929(6) 2_645
H(15) H(16) 2.848 2_645
H(15) H(17) 2.656 2_645
H(16) F(1) 3.292 4_655
H(16) F(11) 2.686 4_555
H(16) O(1) 2.867 4_655
H(16) C(54) 3.515 2_655
H(16) H(3) 3.112 1_655
H(16) H(13) 3.550 2_655
H(16) H(15) 2.848 2_655
H(17) F(10) 3.149 4_655
H(17) O(1) 2.653 4_655
H(17) C(45) 3.265 2_655
H(17) C(54) 3.381 2_655
H(17) C(55) 3.077 2_655
H(17) C(62) 3.445 4_655
H(17) C(66) 2.803 2_655
H(17) H(5) 3.359 2_655
H(17) H(6) 2.892 2_655
H(17) H(7) 3.325 1_655
H(17) H(13) 3.231 2_655
H(17) H(15) 2.656 2_655
H(18) S(3) 3.279 3_665
H(18) F(2) 2.962 3_665
H(18) O(2) 2.416 3_665
H(18) C(17) 3.528 1_655
H(18) C(19) 3.548 1_655
H(18) C(55) 3.446 2_655
H(18) C(66) 3.301 2_655
H(18) H(5) 3.153 2_655
H(18) H(6) 2.834 2_655
H(18) H(7) 3.582 1_655
H(18) H(13) 3.523 2_655

loop_
_geom_torsion_atom_site_label_1
_geom_torsion_atom_site_label_2
_geom_torsion_atom_site_label_3
_geom_torsion_atom_site_label_4
_geom_torsion
C(25) S(1) C(36) C(19) -178.8(3)
C(25) S(1) C(36) C(41) -0.2(3)
C(36) S(1) C(25) C(39) 0.4(3)
C(36) S(1) C(25) C(40) -179.7(3)
C(24) S(2) C(32) C(44) 179.5(3)
C(24) S(2) C(32) C(57) 0.3(3)
C(32) S(2) C(24) C(27) -179.9(2)
C(32) S(2) C(24) C(42) 0.1(3)
C(19) S(3) C(53) C(52) -0.6(3)
C(53) S(3) C(19) C(17) 0.5(3)
C(53) S(3) C(19) C(36) -178.4(3)
C(37) S(4) C(44) C(32) -179.4(4)
C(37) S(4) C(44) C(64) 0.3(3)
C(44) S(4) C(37) C(50) -0.2(3)
C(27) S(5) C(45) C(66) 0.5(3)
C(45) S(5) C(27) C(24) -179.9(3)
C(45) S(5) C(27) C(55) -0.9(3)
C(26) S(6) C(30) C(29) -0.9(3)
C(26) S(6) C(30) C(65) 178.4(3)
C(30) S(6) C(26) C(23) -178.0(3)
C(30) S(6) C(26) C(34) 1.0(3)
C(23) S(7) C(46) C(38) 0.9(3)
C(46) S(7) C(23) C(26) 178.7(3)
C(46) S(7) C(23) C(33) -0.7(3)
C(40) S(8) C(56) C(43) -0.5(4)
C(56) S(8) C(40) C(25) -177.6(3)
C(56) S(8) C(40) C(61) 0.6(3)
C(54) S(9) C(65) C(30) 178.8(3)
C(54) S(9) C(65) C(49) -1.5(3)
C(65) S(9) C(54) C(35) 0.9(3)
C(19) C(17) C(52) C(53) -0.1(4)
C(52) C(17) C(19) S(3) -0.4(4)
C(52) C(17) C(19) C(36) 178.5(3)
S(3) C(19) C(36) S(1) 179.6(2)
S(3) C(19) C(36) C(41) 1.5(6)
C(17) C(19) C(36) S(1) 0.9(5)
C(17) C(19) C(36) C(41) -177.3(4)
S(7) C(23) C(26) S(6) -162.7(2)
S(7) C(23) C(26) C(34) 18.7(6)
S(7) C(23) C(33) C(38) 0.4(4)
C(26) C(23) C(33) C(38) -178.9(3)
C(33) C(23) C(26) S(6) 16.6(5)
C(33) C(23) C(26) C(34) -162.0(4)
S(2) C(24) C(27) S(5) -175.2(2)
S(2) C(24) C(27) C(55) 5.9(5)
S(2) C(24) C(42) C(48) -177.4(4)
S(2) C(24) C(42) C(57) -0.5(4)
C(27) C(24) C(42) C(48) 2.6(9)
C(27) C(24) C(42) C(57) 179.5(4)
C(42) C(24) C(27) S(5) 4.9(7)
C(42) C(24) C(27) C(55) -174.1(4)
S(1) C(25) C(39) C(41) -0.4(4)
S(1) C(25) C(39) C(62) 179.4(4)
S(1) C(25) C(40) S(8) -178.3(2)
S(1) C(25) C(40) C(61) 3.8(5)
C(39) C(25) C(40) S(8) 1.6(6)
C(39) C(25) C(40) C(61) -176.3(4)
C(40) C(25) C(39) C(41) 179.7(4)
C(40) C(25) C(39) C(62) -0.5(8)
S(6) C(26) C(34) C(29) -0.8(4)
S(6) C(26) C(34) C(47) -178.0(4)
C(23) C(26) C(34) C(29) 177.9(4)
C(23) C(26) C(34) C(47) 0.8(8)
S(5) C(27) C(55) C(66) 1.0(4)
C(24) C(27) C(55) C(66) -180.0(3)
C(30) C(29) C(31) O(5) 1.4(9)
C(30) C(29) C(31) C(51) -179.6(4)
C(31) C(29) C(30) S(6) 179.8(3)
C(31) C(29) C(30) C(65) 0.7(8)
C(30) C(29) C(34) C(26) 0.2(4)
C(30) C(29) C(34) C(47) 178.0(3)
C(34) C(29) C(30) S(6) 0.6(4)
C(34) C(29) C(30) C(65) -178.6(4)
C(31) C(29) C(34) C(26) -179.3(3)
C(31) C(29) C(34) C(47) -1.4(5)
C(34) C(29) C(31) O(5) -179.3(4)
C(34) C(29) C(31) C(51) -0.3(4)
S(6) C(30) C(65) S(9) -171.2(2)
S(6) C(30) C(65) C(49) 9.2(5)
C(29) C(30) C(65) S(9) 7.9(7)
C(29) C(30) C(65) C(49) -171.8(4)
O(5) C(31) C(51) F(3) 60.1(6)
O(5) C(31) C(51) F(11) -57.9(5)
O(5) C(31) C(51) C(47) -179.2(4)
C(29) C(31) C(51) F(3) -118.9(4)
C(29) C(31) C(51) F(11) 123.0(3)
C(29) C(31) C(51) C(47) 1.8(4)
S(2) C(32) C(44) S(4) -176.5(2)
S(2) C(32) C(44) C(64) 4.0(6)
S(2) C(32) C(57) C(42) -0.6(4)
S(2) C(32) C(57) C(58) 179.3(4)
C(44) C(32) C(57) C(42) -179.7(4)
C(44) C(32) C(57) C(58) 0.2(6)
C(57) C(32) C(44) S(4) 2.6(7)
C(57) C(32) C(44) C(64) -177.0(4)
C(23) C(33) C(38) C(46) 0.2(4)
C(26) C(34) C(47) O(6) -1.4(9)
C(26) C(34) C(47) C(51) 179.7(4)
C(29) C(34) C(47) O(6) -178.6(4)
C(29) C(34) C(47) C(51) 2.5(4)
C(49) C(35) C(54) S(9) -0.0(4)
C(54) C(35) C(49) C(65) -1.1(5)
S(1) C(36) C(41) C(39) 0.1(3)
S(1) C(36) C(41) C(59) -179.9(3)
C(19) C(36) C(41) C(39) 178.4(4)
C(19) C(36) C(41) C(59) -1.6(8)
S(4) C(37) C(50) C(64) 0.0(5)
C(33) C(38) C(46) S(7) -0.8(5)
C(25) C(39) C(41) C(36) 0.2(5)
C(25) C(39) C(41) C(59) -179.8(3)
C(25) C(39) C(62) O(1) -1.9(8)
C(25) C(39) C(62) C(63) 179.6(4)
C(41) C(39) C(62) O(1) 177.9(4)
C(41) C(39) C(62) C(63) -0.6(4)
C(62) C(39) C(41) C(36) -179.6(3)
C(62) C(39) C(41) C(59) 0.3(5)
S(8) C(40) C(61) C(43) -0.6(4)
C(25) C(40) C(61) C(43) 177.6(4)
C(36) C(41) C(59) O(2) 0.2(6)
C(36) C(41) C(59) C(63) 180.0(4)
C(39) C(41) C(59) O(2) -179.8(4)
C(39) C(41) C(59) C(63) 0.0(4)
C(24) C(42) C(48) O(3) -1.1(9)
C(24) C(42) C(48) C(60) 178.2(4)
C(24) C(42) C(57) C(32) 0.7(5)
C(24) C(42) C(57) C(58) -179.2(3)
C(48) C(42) C(57) C(32) 178.3(3)
C(48) C(42) C(57) C(58) -1.6(5)
C(57) C(42) C(48) O(3) -178.1(5)
C(57) C(42) C(48) C(60) 1.2(5)
C(56) C(43) C(61) C(40) 0.2(5)
C(61) C(43) C(56) S(8) 0.2(5)
S(4) C(44) C(64) C(50) -0.3(5)
C(32) C(44) C(64) C(50) 179.3(4)
S(5) C(45) C(66) C(55) 0.0(5)
O(6) C(47) C(51) F(3) -60.0(5)
O(6) C(47) C(51) F(11) 56.8(6)
O(6) C(47) C(51) C(31) 178.3(4)
C(34) C(47) C(51) F(3) 119.1(4)
C(34) C(47) C(51) F(11) -124.1(3)
C(34) C(47) C(51) C(31) -2.6(4)
O(3) C(48) C(60) F(2) 58.1(6)
O(3) C(48) C(60) F(12) -58.9(6)
O(3) C(48) C(60) C(58) 178.9(4)
C(42) C(48) C(60) F(2) -121.3(4)
C(42) C(48) C(60) F(12) 121.7(4)
C(42) C(48) C(60) C(58) -0.5(4)
C(35) C(49) C(65) S(9) 1.7(4)
C(35) C(49) C(65) C(30) -178.6(3)
C(37) C(50) C(64) C(44) 0.2(5)
C(17) C(52) C(53) S(3) 0.5(5)
C(27) C(55) C(66) C(45) -0.6(5)
C(32) C(57) C(58) O(4) 0.7(9)
C(32) C(57) C(58) C(60) -178.7(5)
C(42) C(57) C(58) O(4) -179.4(4)
C(42) C(57) C(58) C(60) 1.2(5)
O(4) C(58) C(60) F(2) -59.3(5)
O(4) C(58) C(60) F(12) 58.6(6)
O(4) C(58) C(60) C(48) -179.8(3)
C(57) C(58) C(60) F(2) 120.2(4)
C(57) C(58) C(60) F(12) -122.0(4)
C(57) C(58) C(60) C(48) -0.4(4)
O(2) C(59) C(63) F(1) -60.0(5)
O(2) C(59) C(63) F(10) 57.5(5)
O(2) C(59) C(63) C(62) 179.5(4)
C(41) C(59) C(63) F(1) 120.1(3)
C(41) C(59) C(63) F(10) -122.4(3)
C(41) C(59) C(63) C(62) -0.4(4)
O(1) C(62) C(63) F(1) 61.9(5)
O(1) C(62) C(63) F(10) -56.5(5)
O(1) C(62) C(63) C(59) -178.0(4)
C(39) C(62) C(63) F(1) -119.5(3)
C(39) C(62) C(63) F(10) 122.1(3)
C(39) C(62) C(63) C(59) 0.6(4)
